data_1558416
loop_
_publ_author_name
'Gini, Andrea'
'Paraja, Miguel'
'Galm\'es, Bartomeu'
'Besnard, Celine'
'Poblador-Bahamonde, Amalia I.'
'Sakai, Naomi'
'Frontera, Antonio'
'Matile, Stefan'

_publ_section_title
;
 Pnictogen-bonding catalysis: brevetoxin-type polyether cyclizations
;
_journal_name_full 'Chemical Science'
_journal_paper_doi 10.1039/D0SC02551H
_journal_year 2020
_chemical_formula_moiety 'C24 H8 F12 Ge'
_chemical_formula_sum 'C24 H8 F12 Ge'
_chemical_formula_weight 596.89
_space_group_crystal_system tetragonal
_space_group_IT_number 142
_space_group_name_Hall '-I 4bd 2c'
_space_group_name_H-M_alt 'I 41/a c d :2'
_atom_sites_solution_hydrogens geom
_atom_sites_solution_primary iterative
_audit_creation_date 2020-02-24
_audit_creation_method
;
Olex2 1.3
(compiled Nov 21 2019 18:26:39 for OlexSys, GUI svn.r6003)
;
_audit_update_record
;
2020-04-26 deposited with the CCDC.	2020-06-17 downloaded from the CCDC.
;
_cell_angle_alpha 90
_cell_angle_beta 90
_cell_angle_gamma 90
_cell_formula_units_Z 8
_cell_length_a 14.40851(16)
_cell_length_b 14.40851(16)
_cell_length_c 20.9644(4)
_cell_measurement_reflns_used 9008
_cell_measurement_temperature 100.00(11)
_cell_measurement_theta_max 41.0720
_cell_measurement_theta_min 2.7740
_cell_volume 4352.32(11)
_computing_cell_refinement 'CrysAlisPro 1.171.41.53a (Rigaku OD, 2020)'
_computing_data_collection 'CrysAlisPro 1.171.41.53a (Rigaku OD, 2020)'
_computing_data_reduction 'CrysAlisPro 1.171.41.53a (Rigaku OD, 2020)'
_computing_molecular_graphics 'Olex2 1.3 (Dolomanov et al., 2009)'
_computing_publication_material 'Olex2 1.3 (Dolomanov et al., 2009)'
_computing_structure_refinement 'SHELXL 2018/3 (Sheldrick, 2015)'
_computing_structure_solution 'olex2.solve 1.3 (Bourhis et al., 2015)'
_diffrn_ambient_environment N~2~
_diffrn_ambient_temperature 100.00(11)
_diffrn_detector 'Hybrid Pixel Array Detector'
_diffrn_detector_area_resol_mean 10.0000
_diffrn_detector_type HyPix-Arc
_diffrn_measured_fraction_theta_full 0.999
_diffrn_measured_fraction_theta_max 0.999
_diffrn_measurement_details
;
List of Runs (angles in degrees, time in seconds):

  # Type    Start    End  Width  t~exp~   \w     \q     \k     \f   Frames
#--------------------------------------------------------------------------
  1  \w    -45.00 -11.00   0.50   16.00    --    0.03 -19.00 -90.00   68
  2  \w    -47.00  -4.00   0.50   16.00    --    0.03 -19.00 -60.00   86
  3  \w    -35.00  17.00   0.50   16.00    --  -22.00  23.00-179.94  104
  4  \w     -9.00  17.00   0.50   16.00    --    0.03  92.00  53.79   52
  5  \w    -14.00  12.00   0.50   16.00    --    0.03-101.00 116.46   52
  6  \w      7.00  19.50   0.50   16.00    --    0.03  66.00-119.69   25
;
_diffrn_measurement_device 'four-circle diffractometer'
_diffrn_measurement_device_type 'XtaLAB Synergy, Dualflex, HyPix-Arc'
_diffrn_measurement_method '\w scans'
_diffrn_orient_matrix_type 'CrysAlisPro convention (1999,Acta A55,543-557)'
_diffrn_orient_matrix_UB_11 0.0204751000
_diffrn_orient_matrix_UB_12 -0.0333323000
_diffrn_orient_matrix_UB_13 -0.0205525000
_diffrn_orient_matrix_UB_21 0.0447845000
_diffrn_orient_matrix_UB_22 0.0154735000
_diffrn_orient_matrix_UB_23 0.0092267000
_diffrn_orient_matrix_UB_31 0.0003231000
_diffrn_orient_matrix_UB_32 -0.0327034000
_diffrn_orient_matrix_UB_33 0.0252590000
_diffrn_radiation_monochromator mirror
_diffrn_radiation_probe x-ray
_diffrn_radiation_type 'Mo K\a'
_diffrn_radiation_wavelength 0.71073
_diffrn_reflns_av_R_equivalents 0.0289
_diffrn_reflns_av_unetI/netI 0.0133
_diffrn_reflns_Laue_measured_fraction_full 0.999
_diffrn_reflns_Laue_measured_fraction_max 0.999
_diffrn_reflns_limit_h_max 20
_diffrn_reflns_limit_h_min -20
_diffrn_reflns_limit_k_max 20
_diffrn_reflns_limit_k_min -20
_diffrn_reflns_limit_l_max 29
_diffrn_reflns_limit_l_min -29
_diffrn_reflns_number 17294
_diffrn_reflns_point_group_measured_fraction_full 0.999
_diffrn_reflns_point_group_measured_fraction_max 0.999
_diffrn_reflns_theta_full 25.242
_diffrn_reflns_theta_max 30.503
_diffrn_reflns_theta_min 2.788
_diffrn_source 'micro-focus sealed X-ray tube'
_diffrn_source_type 'PhotonJet (Mo) X-ray Source'
_exptl_absorpt_coefficient_mu 1.522
_exptl_absorpt_correction_T_max 0.898
_exptl_absorpt_correction_T_min 0.771
_exptl_absorpt_correction_type analytical
_exptl_absorpt_process_details
;
CrysAlisPro 1.171.41.53a (Rigaku Oxford Diffraction, 2020)
Analytical numeric absorption correction using a multifaceted crystal
			model based on expressions derived by R.C. Clark & J.S. Reid.
(Clark, R. C. & Reid, J. S. (1995). Acta Cryst. A51, 887-897)
Empirical absorption correction using spherical harmonics,
 implemented in SCALE3 ABSPACK scaling algorithm.
;
_exptl_crystal_colour colourless
_exptl_crystal_colour_primary colourless
_exptl_crystal_density_diffrn 1.822
_exptl_crystal_description prism
_exptl_crystal_F_000 2336
_exptl_crystal_size_max 0.245
_exptl_crystal_size_mid 0.089
_exptl_crystal_size_min 0.074
_refine_diff_density_max 0.464
_refine_diff_density_min -0.344
_refine_diff_density_rms 0.058
_refine_ls_extinction_method none
_refine_ls_goodness_of_fit_ref 1.085
_refine_ls_hydrogen_treatment constr
_refine_ls_matrix_type full
_refine_ls_number_parameters 84
_refine_ls_number_reflns 1667
_refine_ls_number_restraints 0
_refine_ls_restrained_S_all 1.085
_refine_ls_R_factor_all 0.0320
_refine_ls_R_factor_gt 0.0274
_refine_ls_shift/su_max 0.001
_refine_ls_shift/su_mean 0.000
_refine_ls_structure_factor_coef Fsqd
_refine_ls_weighting_details 'w=1/[\s^2^(Fo^2^)+(0.0326P)^2^+5.5648P] where P=(Fo^2^+2Fc^2^)/3'
_refine_ls_weighting_scheme calc
_refine_ls_wR_factor_gt 0.0655
_refine_ls_wR_factor_ref 0.0676
_reflns_Friedel_coverage 0.000
_reflns_number_gt 1527
_reflns_number_total 1667
_reflns_threshold_expression 'I > 2\s(I)'
_cod_data_source_file d0sc02551h2.cif
_cod_data_source_block agn02-38
_cod_original_cell_volume 4352.32(12)
_cod_original_sg_symbol_H-M 'I 41/a c d'
_cod_database_code 1558416
_shelx_shelxl_version_number 2018/3
_chemical_oxdiff_formula 'Ge C24 H8 F12'
_shelx_space_group_comment
;
The symmetry employed for this shelxl refinement is uniquely defined
by the following loop, which should always be used as a source of
symmetry information in preference to the above space-group names.
They are only intended as comments.
;
_reflns_odcompleteness_completeness 99.84
_reflns_odcompleteness_iscentric 1
_reflns_odcompleteness_theta 30.44
_olex2_refinement_description
;
1. Fixed Uiso
 At 1.2 times of:
  All C(H) groups
2.a Aromatic/amide H refined with riding coordinates:
 C2(H2), C6(H6)
;
_olex2_submission_special_instructions 'No special instructions were received'
_oxdiff_exptl_absorpt_empirical_details
;
Empirical correction (ABSPACK) includes:
- Absorption correction using spherical harmonics
- Frame scaling
;
_oxdiff_exptl_absorpt_empirical_full_max 1.158
_oxdiff_exptl_absorpt_empirical_full_min 0.768

loop_
_space_group_symop_operation_xyz
'x, y, z'
'-x+1/2, -y, z+1/2'
'-y+1/4, x+3/4, z+1/4'
'y+1/4, -x+1/4, z+3/4'
'-x+1/2, y, -z'
'x, -y, -z+1/2'
'y+1/4, x+3/4, -z+3/4'
'-y+1/4, -x+1/4, -z+1/4'
'x+1/2, y+1/2, z+1/2'
'-x+1, -y+1/2, z+1'
'-y+3/4, x+5/4, z+3/4'
'y+3/4, -x+3/4, z+5/4'
'-x+1, y+1/2, -z+1/2'
'x+1/2, -y+1/2, -z+1'
'y+3/4, x+5/4, -z+5/4'
'-y+3/4, -x+3/4, -z+3/4'
'-x, -y, -z'
'x-1/2, y, -z-1/2'
'y-1/4, -x-3/4, -z-1/4'
'-y-1/4, x-1/4, -z-3/4'
'x-1/2, -y, z'
'-x, y, z-1/2'
'-y-1/4, -x-3/4, z-3/4'
'y-1/4, x-1/4, z-1/4'
'-x+1/2, -y+1/2, -z+1/2'
'x, y+1/2, -z'
'y+1/4, -x-1/4, -z+1/4'
'-y+1/4, x+1/4, -z-1/4'
'x, -y+1/2, z+1/2'
'-x+1/2, y+1/2, z'
'-y+1/4, -x-1/4, z-1/4'
'y+1/4, x+1/4, z+1/4'

loop_
_atom_site_label
_atom_site_type_symbol
_atom_site_fract_x
_atom_site_fract_y
_atom_site_fract_z
_atom_site_U_iso_or_equiv
_atom_site_adp_type
_atom_site_occupancy
_atom_site_site_symmetry_order
_atom_site_calc_flag
_atom_site_refinement_flags_posn
_atom_site_refinement_flags_adp
_atom_site_refinement_flags_occupancy
_atom_site_disorder_assembly
_atom_site_disorder_group
Ge1 Ge 0.500000 0.750000 0.375000 0.01235(8) Uani 1 4 d S T P . .
F3 F 0.59779(7) 0.41177(6) 0.44625(4) 0.0272(2) Uani 1 1 d . . . . .
F4 F 0.68016(6) 0.47182(6) 0.55378(4) 0.02526(19) Uani 1 1 d . . . . .
F5 F 0.68873(6) 0.65647(7) 0.57935(4) 0.0259(2) Uani 1 1 d . . . . .
C1 C 0.55968(9) 0.65994(9) 0.43044(6) 0.0139(2) Uani 1 1 d . . . . .
C2 C 0.55799(9) 0.56516(9) 0.41646(6) 0.0161(2) Uani 1 1 d . . . . .
H2 H 0.528964 0.543371 0.378629 0.019 Uiso 1 1 calc R U . . .
C3 C 0.59902(9) 0.50349(9) 0.45827(6) 0.0179(2) Uani 1 1 d . . . . .
C4 C 0.64148(9) 0.53324(9) 0.51376(6) 0.0178(2) Uani 1 1 d . . . . .
C5 C 0.64438(9) 0.62740(10) 0.52647(6) 0.0175(2) Uani 1 1 d . . . . .
C6 C 0.60372(9) 0.69080(9) 0.48608(6) 0.0163(2) Uani 1 1 d . . . . .
H6 H 0.605520 0.755144 0.495895 0.020 Uiso 1 1 calc R U . . .

loop_
_atom_site_aniso_label
_atom_site_aniso_U_11
_atom_site_aniso_U_22
_atom_site_aniso_U_33
_atom_site_aniso_U_23
_atom_site_aniso_U_13
_atom_site_aniso_U_12
Ge1 0.01292(10) 0.01292(10) 0.01119(12) 0.000 0.000 0.000
F3 0.0368(5) 0.0130(4) 0.0318(5) 0.0022(3) -0.0003(4) 0.0016(3)
F4 0.0241(4) 0.0277(4) 0.0240(4) 0.0127(3) -0.0018(3) 0.0043(3)
F5 0.0271(4) 0.0341(5) 0.0166(4) 0.0031(3) -0.0090(3) -0.0061(4)
C1 0.0126(5) 0.0158(5) 0.0134(5) 0.0017(4) 0.0003(4) -0.0004(4)
C2 0.0161(5) 0.0161(6) 0.0160(5) 0.0002(4) 0.0003(4) -0.0016(5)
C3 0.0176(6) 0.0150(5) 0.0211(6) 0.0022(5) 0.0036(5) -0.0004(5)
C4 0.0139(5) 0.0209(6) 0.0184(6) 0.0079(5) 0.0010(4) 0.0015(5)
C5 0.0144(5) 0.0246(6) 0.0136(5) 0.0021(5) -0.0019(4) -0.0034(5)
C6 0.0163(6) 0.0175(6) 0.0150(5) 0.0004(4) -0.0009(4) -0.0015(5)

loop_
_atom_type_symbol
_atom_type_description
_atom_type_scat_dispersion_real
_atom_type_scat_dispersion_imag
_atom_type_scat_source
C C 0.0033 0.0016 'International Tables Vol C Tables 4.2.6.8 and 6.1.1.4'
H H 0.0000 0.0000 'International Tables Vol C Tables 4.2.6.8 and 6.1.1.4'
F F 0.0171 0.0103 'International Tables Vol C Tables 4.2.6.8 and 6.1.1.4'
Ge Ge 0.1547 1.8001 'International Tables Vol C Tables 4.2.6.8 and 6.1.1.4'

loop_
_exptl_crystal_face_index_h
_exptl_crystal_face_index_k
_exptl_crystal_face_index_l
_exptl_crystal_face_perp_dist
0 1 0 0.0571
0 -1 0 0.0169
0 0 -1 0.1303
0 0 1 0.1148
-1 0 0 0.0458
1 0 0 0.0431

loop_
_geom_angle_atom_site_label_1
_geom_angle_atom_site_label_2
_geom_angle_atom_site_label_3
_geom_angle
_geom_angle_site_symmetry_1
_geom_angle_site_symmetry_3
_geom_angle_publ_flag
C1 Ge1 C1 110.97(4) 19_576 10_564 ?
C1 Ge1 C1 110.97(4) 10_564 28_656 ?
C1 Ge1 C1 106.50(7) 19_576 28_656 ?
C1 Ge1 C1 110.97(4) 28_656 . ?
C1 Ge1 C1 110.97(4) 19_576 . ?
C1 Ge1 C1 106.51(7) 10_564 . ?
C2 C1 Ge1 121.32(9) . . ?
C2 C1 C6 119.54(12) . . ?
C6 C1 Ge1 119.13(9) . . ?
C1 C2 H2 120.4 . . ?
C3 C2 C1 119.24(12) . . ?
C3 C2 H2 120.4 . . ?
F3 C3 C2 120.49(12) . . ?
F3 C3 C4 117.90(12) . . ?
C2 C3 C4 121.60(12) . . ?
F4 C4 C3 120.39(12) . . ?
F4 C4 C5 120.95(12) . . ?
C3 C4 C5 118.65(12) . . ?
F5 C5 C4 118.56(12) . . ?
F5 C5 C6 120.14(12) . . ?
C6 C5 C4 121.31(12) . . ?
C1 C6 H6 120.2 . . ?
C5 C6 C1 119.64(12) . . ?
C5 C6 H6 120.2 . . ?

loop_
_geom_bond_atom_site_label_1
_geom_bond_atom_site_label_2
_geom_bond_distance
_geom_bond_site_symmetry_2
_geom_bond_publ_flag
Ge1 C1 1.9426(12) 19_576 ?
Ge1 C1 1.9426(12) 10_564 ?
Ge1 C1 1.9426(12) 28_656 ?
Ge1 C1 1.9426(12) . ?
F3 C3 1.3456(16) . ?
F4 C4 1.3408(15) . ?
F5 C5 1.3464(15) . ?
C1 C2 1.3970(18) . ?
C1 C6 1.4003(17) . ?
C2 H2 0.9500 . ?
C2 C3 1.3809(18) . ?
C3 C4 1.3825(19) . ?
C4 C5 1.383(2) . ?
C5 C6 1.3765(18) . ?
C6 H6 0.9500 . ?

loop_
_geom_torsion_atom_site_label_1
_geom_torsion_atom_site_label_2
_geom_torsion_atom_site_label_3
_geom_torsion_atom_site_label_4
_geom_torsion
_geom_torsion_site_symmetry_1
_geom_torsion_site_symmetry_2
_geom_torsion_site_symmetry_3
_geom_torsion_site_symmetry_4
_geom_torsion_publ_flag
Ge1 C1 C2 C3 -178.10(9) . . . . ?
Ge1 C1 C6 C5 178.51(10) . . . . ?
F3 C3 C4 F4 0.19(19) . . . . ?
F3 C3 C4 C5 179.21(12) . . . . ?
F4 C4 C5 F5 1.42(19) . . . . ?
F4 C4 C5 C6 -179.09(12) . . . . ?
F5 C5 C6 C1 178.49(11) . . . . ?
C1 C2 C3 F3 179.48(12) . . . . ?
C1 C2 C3 C4 0.2(2) . . . . ?
C2 C1 C6 C5 -0.33(19) . . . . ?
C2 C3 C4 F4 179.48(12) . . . . ?
C2 C3 C4 C5 -1.5(2) . . . . ?
C3 C4 C5 F5 -177.60(12) . . . . ?
C3 C4 C5 C6 1.9(2) . . . . ?
C4 C5 C6 C1 -1.0(2) . . . . ?
C6 C1 C2 C3 0.71(19) . . . . ?

loop_
_exptl_oxdiff_crystal_face_indexfrac_h
_exptl_oxdiff_crystal_face_indexfrac_k
_exptl_oxdiff_crystal_face_indexfrac_l
_exptl_oxdiff_crystal_face_x
_exptl_oxdiff_crystal_face_y
_exptl_oxdiff_crystal_face_z
0.0003 0.9995 -0.0001 -0.0333 0.0155 -0.0327
-0.0003 -0.9995 0.0001 0.0333 -0.0155 0.0327
0.0000 0.0002 -0.9991 0.0205 -0.0092 -0.0252
-0.0000 -0.0002 0.9991 -0.0205 0.0092 0.0252
-0.9993 0.0005 0.0001 -0.0205 -0.0447 -0.0003
0.9993 -0.0005 -0.0001 0.0205 0.0447 0.0003
